data_2100125
loop_
_publ_author_name
'Richard E. Marsh'

_publ_section_title
;
 Space group <i>P</i>1: an update
;
_journal_issue 3
_journal_name_full 'Acta Crystallographica Section B'
_journal_page_first 359
_journal_page_last 359
_journal_paper_doi 10.1107/S0108768105009651
_journal_volume 61
_journal_year 2005
_chemical_formula_moiety 'C40 H36 N10 O2 O2 S2 Co'
_chemical_formula_sum 'C40 H36 Co N10 O4 S2'
_space_group_crystal_system triclinic
_space_group_IT_number 2
_space_group_name_Hall '-P 1'
_space_group_name_H-M_alt 'P -1'
_symmetry_space_group_name_H-M 'P -1'
_audit_creation_method CRYM
_cell_angle_alpha 65.20
_cell_angle_beta 71.95
_cell_angle_gamma 74.36
_cell_formula_units_Z 1
_cell_length_a 9.9613
_cell_length_b 10.5477
_cell_length_c 11.0869
_cell_volume 992.174
_cod_data_source_file bk0148.cif
_cod_data_source_block EQOXIR
_cod_depositor_comments
;
  Added moiety chemical formula and Z value from Marsh (2005) paper.
  The summary chemical formula is calculated from moiety formula using
  AdHocParser
  (svn://www.crystallography.net/cod-tools/trunk/Formulae/AdHocParser.yp,
  revision 1441.)

  Andrius Merkys
  2013-11-11
;
_cod_original_sg_symbol_H-M P-1
_cod_original_formula_sum 'not given'
_cod_database_code 2100125

loop_
_space_group_symop_id
_space_group_symop_operation_xyz
1 x,y,z
2 -x,-y,-z

loop_
_atom_site_label
_atom_site_fract_x
_atom_site_fract_y
_atom_site_fract_z
_atom_site_type_symbol
Co 0.50000 0.50000 0.50000 Co
O1 0.48730 0.65240 0.58360 O
H1 0.56600 0.68450 0.56400 H
S1 0.83400 0.67130 0.06775 S
N1 0.30770 0.63045 0.41540 N
N3 0.64505 0.60605 0.32475 N
N5 -0.17700 1.92315 -0.44690 N
N7 0.05775 0.65820 0.40095 N
N8 -0.29570 1.71820 -0.34680 N
C1 0.72455 0.63240 0.21805 C
C3 0.35665 0.71440 0.65665 C
H3 0.29425 0.65800 0.69755 H
H4 0.31675 0.79135 0.60275 H
H5 0.37255 0.73475 0.71790 H
C5 0.17720 0.58735 0.44920 C
H9 0.17025 0.49695 0.51455 H
C6 0.06775 0.78875 0.30735 C
C7 0.19800 0.84510 0.26505 C
H10 0.20495 0.93605 0.20070 H
C8 0.31480 0.76085 0.32235 C
H11 0.39940 0.79700 0.29470 H
C9 -0.07260 0.86675 0.25425 C
H12 -0.15020 0.81980 0.28495 H
C10 -0.08140 0.99015 0.17185 C
H13 -0.00175 1.03485 0.13880 H
C11 -0.22270 1.07340 0.12135 C
C12 -0.21605 1.20955 0.03165 C
H14 -0.13120 1.24515 0.00465 H
C13 -0.33705 1.29820 -0.02145 C
C14 -0.46850 1.24450 0.02065 C
H15 -0.54820 1.30210 -0.01215 H
C15 -0.47625 1.10730 0.10995 C
H16 -0.56070 1.07120 0.13670 H
C16 -0.35480 1.02105 0.16095 C
H17 -0.36085 0.92840 0.22145 H
C17 -0.32695 1.44340 -0.12255 C
H18 -0.40665 1.49515 -0.15820 H
C18 -0.21030 1.50620 -0.16680 C
H19 -0.13110 1.45380 -0.13045 H
C19 -0.19745 1.64895 -0.26650 C
C20 -0.27905 1.85055 -0.43085 C
H20 -0.34540 1.89900 -0.48495 H
C21 -0.07850 1.85005 -0.36835 C
H21 -0.00560 1.89465 -0.37665 H
C22 -0.08350 1.71380 -0.27800 C
H22 -0.01510 1.66545 -0.22615 H
